data_7133288
loop_
_publ_author_name
'Li, Meng-Ru'
'Zheng, Meng-Yao'
'Wang, Dong-Chao'
'Guo, Hai-Ming'

_publ_section_title
;
 Pd-catalyzed 5-<i>exo-dig</i> cyclization/etherification cascade of
 <i>N</i>-propargyl arylamines for the synthesis of polysubstituted
 furans.
;
_journal_issue 60
_journal_name_full 'Chemical communications (Cambridge, England)'
_journal_page_first 7721
_journal_page_last 7724
_journal_paper_doi 10.1039/d4cc02255f
_journal_volume 60
_journal_year 2024
_chemical_formula_moiety 'C25 H27 N O5 S'
_chemical_formula_sum 'C25 H27 N O5 S'
_chemical_formula_weight 453.53
_space_group_crystal_system triclinic
_space_group_IT_number 2
_space_group_name_Hall '-P 1'
_space_group_name_H-M_alt 'P -1'
_atom_sites_solution_hydrogens geom
_atom_sites_solution_primary dual
_audit_creation_date 2023-12-18
_audit_creation_method
;
Olex2 1.5
(compiled 2023.08.24 svn.re1ec1418 for OlexSys, GUI svn.r6817)
;
_audit_update_record
;
2024-04-04 deposited with the CCDC.	2024-06-28 downloaded from the CCDC.
;
_cell_angle_alpha 90.428(4)
_cell_angle_beta 111.448(4)
_cell_angle_gamma 105.959(4)
_cell_formula_units_Z 2
_cell_length_a 10.6593(4)
_cell_length_b 11.0723(5)
_cell_length_c 11.3540(5)
_cell_measurement_reflns_used 5118
_cell_measurement_temperature 293(2)
_cell_measurement_theta_max 70.9330
_cell_measurement_theta_min 4.1760
_cell_volume 1190.40(10)
_computing_cell_refinement 'CrysAlisPro 1.171.42.90a (Rigaku OD, 2023)'
_computing_data_collection 'CrysAlisPro 1.171.42.90a (Rigaku OD, 2023)'
_computing_data_reduction 'CrysAlisPro 1.171.42.90a (Rigaku OD, 2023)'
_computing_molecular_graphics 'Olex2 1.5 (Dolomanov et al., 2009)'
_computing_publication_material 'Olex2 1.5 (Dolomanov et al., 2009)'
_computing_structure_refinement 'SHELXL 2018/3 (Sheldrick, 2015)'
_computing_structure_solution 'SHELXT 2018/2 (Sheldrick, 2018)'
_diffrn_ambient_temperature 293(2)
_diffrn_detector 'CCD plate'
_diffrn_detector_area_resol_mean 8.0521
_diffrn_detector_type EosS2
_diffrn_measured_fraction_theta_full 0.999
_diffrn_measured_fraction_theta_max 0.978
_diffrn_measurement_details
;
List of Runs (angles in degrees, time in seconds):

  # Type    Start    End  Width  t~exp~   \w     \q     \k     \f   Frames
#--------------------------------------------------------------------------
  1  \w    -80.00 -31.00   1.00    1.00    --  -35.62 116.00-173.00   49
  2  \w    -79.00 -53.00   1.00    1.00    --  -35.62-165.00 -49.00   26
  3  \w    -25.00   0.00   1.00    1.00    --  -35.62 116.00-173.00   25
  4  \w     25.00  80.00   1.00    1.00    --   35.62-116.00  97.00   55
  5  \w     55.00  80.00   1.00    1.00    --   35.62-165.00 -49.00   25
  6  \w     67.00 108.00   1.00    1.01    --  106.81-116.00  97.00   41
  7  \w     70.00  95.00   1.00    1.01    --  106.81-165.00 -49.00   25
  8  \w     87.00 125.00   1.00    1.01    --  106.81 165.00 -26.00   38
  9  \w    105.00 132.00   1.00    1.01    --  106.81 116.00-173.00   27
 10  \w    -53.00 -19.00   1.00    1.00    --  -35.62 -38.00 -60.00   34
 11  \w    -95.00 -17.00   1.00    1.00    --  -35.62 -38.00-150.00   78
 12  \w    -97.00 -62.00   1.00    1.00    --  -35.62 -38.00 -60.00   35
 13  \w    -93.00 -68.00   1.00    1.00    --  -35.62 165.00 -26.00   25
 14  \w     48.00  73.00   1.00    1.00    --   35.62 -99.00 -90.00   25
 15  \w     65.00 106.00   1.00    1.00    --   35.62 178.00  60.00   41
 16  \w     26.00 102.00   1.00    1.00    --   35.62  57.00 120.00   76
 17  \w     16.00  51.00   1.00    1.00    --   35.62 -57.00 120.00   35
 18  \w      7.00 102.00   1.00    1.00    --   35.62  19.00  60.00   95
 19  \w    129.00 174.00   1.00    1.01    --  106.81  61.00 -30.00   45
 20  \w     89.00 118.00   1.00    1.01    --  106.81  61.00 -30.00   29
 21  \w     51.00  77.00   1.00    1.01    --  106.81-111.00-180.00   26
 22  \w     49.00 123.00   1.00    1.01    --  106.81 -61.00-120.00   74
 23  \w    108.00 155.00   1.00    1.01    --  106.81 111.00  30.00   47
 24  \w     79.00 106.00   1.00    1.01    --  106.81-111.00 -30.00   27
 25  \w     40.00  72.00   1.00    1.01    --  106.81-111.00 -30.00   32
 26  \w     85.00 177.00   1.00    1.01    --  106.81  30.00  30.00   92
 27  \w     68.00 107.00   1.00    1.01    --  106.81 -95.00   0.00   39
 28  \w     87.00 127.00   1.00    1.01    --  106.81  30.00 120.00   40
 29  \w    134.00 161.00   1.00    1.01    --  106.81  30.00 120.00   27
 30  \w     39.00 107.00   1.00    1.01    --  106.81 -95.00-150.00   68
 31  \w     56.00 107.00   1.00    1.01    --  106.81 -95.00 120.00   51
 32  \w     42.00 114.00   1.00    1.01    --  106.81 -45.00 -30.00   72
 33  \w     40.00 110.00   1.00    1.01    --  106.81 -45.00  60.00   70
 34  \w     94.00 177.00   1.00    1.01    --  106.81  30.00 -60.00   83
;
_diffrn_measurement_device 'four-circle diffractometer'
_diffrn_measurement_device_type 'SuperNova, Dual, Cu at home/near, EosS2'
_diffrn_measurement_method '\w scans'
_diffrn_orient_matrix_type 'CrysAlisPro convention (1999,Acta A55,543-557)'
_diffrn_orient_matrix_UB_11 -0.0594760000
_diffrn_orient_matrix_UB_12 -0.1140637000
_diffrn_orient_matrix_UB_13 0.0611309000
_diffrn_orient_matrix_UB_21 -0.0340839000
_diffrn_orient_matrix_UB_22 0.0879969000
_diffrn_orient_matrix_UB_23 0.0818638000
_diffrn_orient_matrix_UB_31 -0.1475417000
_diffrn_orient_matrix_UB_32 -0.0223053000
_diffrn_orient_matrix_UB_33 -0.1054845000
_diffrn_radiation_monochromator mirror
_diffrn_radiation_probe x-ray
_diffrn_radiation_type 'Cu K\a'
_diffrn_radiation_wavelength 1.54184
_diffrn_reflns_av_R_equivalents 0.0205
_diffrn_reflns_av_unetI/netI 0.0279
_diffrn_reflns_Laue_measured_fraction_full 0.999
_diffrn_reflns_Laue_measured_fraction_max 0.978
_diffrn_reflns_limit_h_max 12
_diffrn_reflns_limit_h_min -13
_diffrn_reflns_limit_k_max 13
_diffrn_reflns_limit_k_min -13
_diffrn_reflns_limit_l_max 13
_diffrn_reflns_limit_l_min -13
_diffrn_reflns_number 8739
_diffrn_reflns_point_group_measured_fraction_full 0.999
_diffrn_reflns_point_group_measured_fraction_max 0.978
_diffrn_reflns_theta_full 67.684
_diffrn_reflns_theta_max 71.381
_diffrn_reflns_theta_min 4.183
_diffrn_source 'micro-focus sealed X-ray tube'
_diffrn_source_type 'SuperNova (Cu) X-ray Source'
_exptl_absorpt_coefficient_mu 1.500
_exptl_absorpt_correction_T_max 1.00000
_exptl_absorpt_correction_T_min 0.87323
_exptl_absorpt_correction_type multi-scan
_exptl_absorpt_process_details
;
CrysAlisPro 1.171.42.90a (Rigaku Oxford Diffraction, 2023)
Empirical absorption correction using spherical harmonics,
implemented in SCALE3 ABSPACK scaling algorithm.
;
_exptl_crystal_colour colourless
_exptl_crystal_colour_primary colourless
_exptl_crystal_density_diffrn 1.265
_exptl_crystal_description block
_exptl_crystal_F_000 480
_exptl_crystal_size_max 0.5
_exptl_crystal_size_mid 0.5
_exptl_crystal_size_min 0.3
_refine_diff_density_max 0.377
_refine_diff_density_min -0.400
_refine_diff_density_rms 0.056
_refine_ls_extinction_method none
_refine_ls_goodness_of_fit_ref 1.057
_refine_ls_hydrogen_treatment constr
_refine_ls_matrix_type full
_refine_ls_number_parameters 294
_refine_ls_number_reflns 4526
_refine_ls_number_restraints 0
_refine_ls_restrained_S_all 1.057
_refine_ls_R_factor_all 0.0541
_refine_ls_R_factor_gt 0.0478
_refine_ls_shift/su_max 0.001
_refine_ls_shift/su_mean 0.000
_refine_ls_structure_factor_coef Fsqd
_refine_ls_weighting_details 'w=1/[\s^2^(Fo^2^)+(0.0698P)^2^+0.3192P] where P=(Fo^2^+2Fc^2^)/3'
_refine_ls_weighting_scheme calc
_refine_ls_wR_factor_gt 0.1297
_refine_ls_wR_factor_ref 0.1349
_reflns_Friedel_coverage 0.000
_reflns_number_gt 3960
_reflns_number_total 4526
_reflns_threshold_expression 'I > 2\s(I)'
_cod_data_source_file d4cc02255f2.cif
_cod_data_source_block lmr-20231010_auto
_cod_depositor_comments 'Adding full bibliography for 7133288.cif.'
_cod_database_code 7133288
_shelx_shelxl_version_number 2018/3
_chemical_oxdiff_formula 'C1 H1 O1 N1 S1'
_shelx_space_group_comment
;
The symmetry employed for this shelxl refinement is uniquely defined
by the following loop, which should always be used as a source of
symmetry information in preference to the above space-group names.
They are only intended as comments.
;
_shelx_estimated_absorpt_t_max 0.662
_shelx_estimated_absorpt_t_min 0.521
_olex2_refinement_description
;
1. Fixed Uiso
 At 1.2 times of:
  All C(H) groups, All C(H,H) groups
 At 1.5 times of:
  All C(H,H,H) groups
2.a Ternary CH refined with riding coordinates:
 C2(H2)
2.b Secondary CH2 refined with riding coordinates:
 C1(H1A,H1B)
2.c Aromatic/amide H refined with riding coordinates:
 C12(H12), C7(H7), C31(H31), C4(H4), C5(H5), C27(H27), C6(H6), C30(H30),
 C28(H28)
2.d Idealised Me refined as rotating group:
 C22(H22A,H22B,H22C), C32(H32A,H32B,H32C), C18(H18A,H18B,H18C), C20(H20A,H20B,
 H20C), C19(H19A,H19B,H19C)
;
_olex2_submission_special_instructions 'No special instructions were received'
_oxdiff_exptl_absorpt_empirical_details
;
Empirical correction (ABSPACK) includes:
- Absorption correction using spherical harmonics
- Frame scaling
;
_oxdiff_exptl_absorpt_empirical_full_max 1.255
_oxdiff_exptl_absorpt_empirical_full_min 0.760

loop_
_space_group_symop_operation_xyz
'x, y, z'
'-x, -y, -z'

loop_
_atom_site_label
_atom_site_type_symbol
_atom_site_fract_x
_atom_site_fract_y
_atom_site_fract_z
_atom_site_U_iso_or_equiv
_atom_site_adp_type
_atom_site_occupancy
_atom_site_site_symmetry_order
_atom_site_calc_flag
_atom_site_refinement_flags_posn
_atom_site_refinement_flags_adp
_atom_site_refinement_flags_occupancy
_atom_site_disorder_assembly
_atom_site_disorder_group
S23 S 0.25252(5) 0.39208(4) 0.24672(5) 0.05293(17) Uani 1 1 d . . . . .
O10 O 0.76711(13) 0.75454(11) 0.41077(12) 0.0445(3) Uani 1 1 d . . . . .
O16 O 0.80460(15) 1.12265(12) 0.53994(13) 0.0566(4) Uani 1 1 d . . . . .
N9 N 0.36858(16) 0.50754(14) 0.21905(14) 0.0450(4) Uani 1 1 d . . . . .
O25 O 0.11954(16) 0.41735(15) 0.19401(18) 0.0722(5) Uani 1 1 d . . . . .
O24 O 0.3145(2) 0.38216(16) 0.37894(15) 0.0770(5) Uani 1 1 d . . . . .
C3 C 0.47552(19) 0.62025(16) 0.09544(16) 0.0406(4) Uani 1 1 d . . . . .
C8 C 0.34635(19) 0.55632(15) 0.09991(17) 0.0413(4) Uani 1 1 d . . . . .
C14 C 0.80140(18) 0.87177(16) 0.47348(17) 0.0418(4) Uani 1 1 d . . . . .
O21 O 0.6347(2) 1.11251(17) 0.34834(18) 0.0981(7) Uani 1 1 d . . . . .
C11 C 0.65649(17) 0.74517(16) 0.29648(16) 0.0411(4) Uani 1 1 d . . . . .
C26 C 0.23941(19) 0.25288(17) 0.16169(18) 0.0451(4) Uani 1 1 d . . . . .
C2 C 0.59444(19) 0.61849(16) 0.21833(17) 0.0430(4) Uani 1 1 d . . . . .
H2 H 0.667421 0.592844 0.200700 0.052 Uiso 1 1 calc R U . . .
C13 C 0.71677(19) 0.93660(17) 0.40083(17) 0.0446(4) Uani 1 1 d . . . . .
C1 C 0.5205(2) 0.51658(17) 0.28284(18) 0.0477(4) Uani 1 1 d . . . . .
H1A H 0.536323 0.436271 0.269574 0.057 Uiso 1 1 calc R U . . .
H1B H 0.554340 0.541962 0.373688 0.057 Uiso 1 1 calc R U . . .
C12 C 0.6235(2) 0.85358(17) 0.28595(18) 0.0476(4) Uani 1 1 d . . . . .
H12 H 0.553493 0.871891 0.217355 0.057 Uiso 1 1 calc R U . . .
C7 C 0.2208(2) 0.55145(19) -0.0001(2) 0.0535(5) Uani 1 1 d . . . . .
H7 H 0.133916 0.508923 0.003053 0.064 Uiso 1 1 calc R U . . .
C31 C 0.3263(2) 0.17988(19) 0.2184(2) 0.0559(5) Uani 1 1 d . . . . .
H31 H 0.389715 0.202372 0.302637 0.067 Uiso 1 1 calc R U . . .
C4 C 0.4813(2) 0.68071(18) -0.00915(18) 0.0506(5) Uani 1 1 d . . . . .
H4 H 0.567985 0.724159 -0.012199 0.061 Uiso 1 1 calc R U . . .
C22 C 0.9197(2) 0.89916(19) 0.60056(19) 0.0542(5) Uani 1 1 d . . . . .
H22A H 0.886519 0.916511 0.664995 0.081 Uiso 1 1 calc R U . . .
H22B H 0.994361 0.971396 0.600784 0.081 Uiso 1 1 calc R U . . .
H22C H 0.954480 0.827243 0.617855 0.081 Uiso 1 1 calc R U . . .
C5 C 0.3567(3) 0.6760(2) -0.10962(19) 0.0570(5) Uani 1 1 d . . . . .
H5 H 0.359561 0.716310 -0.180563 0.068 Uiso 1 1 calc R U . . .
C27 C 0.1454(2) 0.21799(19) 0.0365(2) 0.0587(5) Uani 1 1 d . . . . .
H27 H 0.086426 0.266509 -0.002300 0.070 Uiso 1 1 calc R U . . .
C15 C 0.7125(2) 1.06554(19) 0.42568(19) 0.0547(5) Uani 1 1 d . . . . .
C6 C 0.2291(2) 0.6120(2) -0.1046(2) 0.0581(5) Uani 1 1 d . . . . .
H6 H 0.146306 0.609139 -0.172935 0.070 Uiso 1 1 calc R U . . .
C17 C 0.8087(3) 1.24879(19) 0.5888(2) 0.0616(6) Uani 1 1 d . . . . .
C30 C 0.3178(2) 0.0732(2) 0.1487(2) 0.0635(6) Uani 1 1 d . . . . .
H30 H 0.376250 0.024189 0.187409 0.076 Uiso 1 1 calc R U . . .
C29 C 0.2257(2) 0.03720(19) 0.0239(2) 0.0623(6) Uani 1 1 d . . . . .
C28 C 0.1396(3) 0.1113(2) -0.0302(2) 0.0704(7) Uani 1 1 d . . . . .
H28 H 0.075785 0.088291 -0.114239 0.085 Uiso 1 1 calc R U . . .
C32 C 0.2201(4) -0.0779(3) -0.0522(3) 0.1008(10) Uani 1 1 d . . . . .
H32A H 0.281531 -0.053021 -0.097665 0.151 Uiso 1 1 calc R U . . .
H32B H 0.125142 -0.116416 -0.111701 0.151 Uiso 1 1 calc R U . . .
H32C H 0.250104 -0.137380 0.004468 0.151 Uiso 1 1 calc R U . . .
C18 C 0.9186(4) 1.2700(3) 0.7212(3) 0.1198(15) Uani 1 1 d . . . . .
H18A H 0.893418 1.200560 0.766576 0.180 Uiso 1 1 calc R U . . .
H18B H 0.924367 1.347226 0.764663 0.180 Uiso 1 1 calc R U . . .
H18C H 1.008465 1.275690 0.717257 0.180 Uiso 1 1 calc R U . . .
C20 C 0.8525(5) 1.3465(3) 0.5100(3) 0.1242(15) Uani 1 1 d . . . . .
H20A H 0.937671 1.340683 0.502684 0.186 Uiso 1 1 calc R U . . .
H20B H 0.868985 1.429140 0.549976 0.186 Uiso 1 1 calc R U . . .
H20C H 0.779104 1.332457 0.426629 0.186 Uiso 1 1 calc R U . . .
C19 C 0.6668(4) 1.2422(4) 0.5931(4) 0.1241(15) Uani 1 1 d . . . . .
H19A H 0.600962 1.242668 0.508695 0.186 Uiso 1 1 calc R U . . .
H19B H 0.676711 1.313892 0.647476 0.186 Uiso 1 1 calc R U . . .
H19C H 0.632685 1.165743 0.625925 0.186 Uiso 1 1 calc R U . . .

loop_
_atom_site_aniso_label
_atom_site_aniso_U_11
_atom_site_aniso_U_22
_atom_site_aniso_U_33
_atom_site_aniso_U_23
_atom_site_aniso_U_13
_atom_site_aniso_U_12
S23 0.0587(3) 0.0436(3) 0.0583(3) -0.0033(2) 0.0340(2) 0.0024(2)
O10 0.0398(6) 0.0386(6) 0.0479(7) 0.0008(5) 0.0125(5) 0.0068(5)
O16 0.0604(8) 0.0423(7) 0.0499(8) -0.0114(6) 0.0013(6) 0.0163(6)
N9 0.0476(9) 0.0369(8) 0.0480(8) -0.0007(6) 0.0208(7) 0.0055(6)
O25 0.0584(9) 0.0617(9) 0.1108(14) -0.0023(9) 0.0515(9) 0.0141(7)
O24 0.1029(13) 0.0674(10) 0.0534(9) -0.0026(7) 0.0442(9) -0.0055(9)
C3 0.0463(9) 0.0324(8) 0.0410(9) -0.0069(6) 0.0174(7) 0.0079(7)
C8 0.0461(9) 0.0318(8) 0.0451(9) -0.0056(7) 0.0180(8) 0.0098(7)
C14 0.0368(9) 0.0372(9) 0.0425(9) -0.0006(7) 0.0130(7) 0.0004(7)
O21 0.1118(15) 0.0675(11) 0.0749(12) -0.0188(9) -0.0239(11) 0.0473(11)
C11 0.0353(8) 0.0395(9) 0.0414(9) -0.0029(7) 0.0125(7) 0.0034(7)
C26 0.0418(9) 0.0364(9) 0.0509(10) 0.0024(7) 0.0165(8) 0.0040(7)
C2 0.0432(9) 0.0371(9) 0.0474(10) -0.0032(7) 0.0184(8) 0.0088(7)
C13 0.0409(9) 0.0387(9) 0.0440(9) -0.0049(7) 0.0097(7) 0.0056(7)
C1 0.0498(11) 0.0385(9) 0.0460(10) -0.0020(7) 0.0133(8) 0.0067(8)
C12 0.0426(10) 0.0423(10) 0.0455(10) -0.0062(8) 0.0052(8) 0.0099(8)
C7 0.0453(10) 0.0454(10) 0.0625(12) -0.0039(9) 0.0141(9) 0.0113(8)
C31 0.0519(11) 0.0495(11) 0.0531(11) 0.0102(9) 0.0091(9) 0.0097(9)
C4 0.0624(12) 0.0431(10) 0.0491(10) -0.0012(8) 0.0282(9) 0.0107(9)
C22 0.0479(11) 0.0511(11) 0.0474(10) 0.0033(8) 0.0076(8) 0.0047(8)
C5 0.0792(15) 0.0487(11) 0.0452(10) 0.0031(8) 0.0221(10) 0.0250(10)
C27 0.0528(11) 0.0440(10) 0.0626(12) -0.0021(9) 0.0022(9) 0.0164(9)
C15 0.0537(11) 0.0447(10) 0.0496(11) -0.0072(8) 0.0031(9) 0.0130(9)
C6 0.0619(13) 0.0501(11) 0.0529(11) -0.0023(9) 0.0063(10) 0.0240(10)
C17 0.0713(14) 0.0418(11) 0.0552(12) -0.0116(9) 0.0054(10) 0.0176(10)
C30 0.0558(12) 0.0460(11) 0.0834(16) 0.0137(10) 0.0165(11) 0.0206(9)
C29 0.0593(13) 0.0401(10) 0.0784(15) -0.0032(10) 0.0178(11) 0.0127(9)
C28 0.0703(15) 0.0501(12) 0.0643(14) -0.0124(10) -0.0040(11) 0.0182(11)
C32 0.109(2) 0.0608(16) 0.123(3) -0.0206(16) 0.030(2) 0.0320(16)
C18 0.147(3) 0.080(2) 0.0769(19) -0.0372(16) -0.029(2) 0.048(2)
C20 0.198(4) 0.0493(15) 0.103(2) 0.0010(15) 0.052(3) 0.011(2)
C19 0.108(3) 0.111(3) 0.152(3) -0.051(2) 0.045(2) 0.037(2)

loop_
_atom_type_symbol
_atom_type_description
_atom_type_scat_dispersion_real
_atom_type_scat_dispersion_imag
_atom_type_scat_source
C C 0.0181 0.0091 'International Tables Vol C Tables 4.2.6.8 and 6.1.1.4'
H H 0.0000 0.0000 'International Tables Vol C Tables 4.2.6.8 and 6.1.1.4'
N N 0.0311 0.0180 'International Tables Vol C Tables 4.2.6.8 and 6.1.1.4'
O O 0.0492 0.0322 'International Tables Vol C Tables 4.2.6.8 and 6.1.1.4'
S S 0.3331 0.5567 'International Tables Vol C Tables 4.2.6.8 and 6.1.1.4'

loop_
_geom_angle_atom_site_label_1
_geom_angle_atom_site_label_2
_geom_angle_atom_site_label_3
_geom_angle
_geom_angle_site_symmetry_1
_geom_angle_site_symmetry_3
_geom_angle_publ_flag
N9 S23 C26 106.97(8) . . ?
O25 S23 N9 107.14(9) . . ?
O25 S23 C26 108.11(9) . . ?
O24 S23 N9 105.11(9) . . ?
O24 S23 O25 120.80(11) . . ?
O24 S23 C26 107.96(10) . . ?
C14 O10 C11 107.50(13) . . ?
C15 O16 C17 121.40(15) . . ?
C8 N9 S23 124.52(13) . . ?
C8 N9 C1 108.80(14) . . ?
C1 N9 S23 118.24(12) . . ?
C8 C3 C2 110.62(16) . . ?
C4 C3 C8 120.15(18) . . ?
C4 C3 C2 129.10(17) . . ?
C3 C8 N9 109.29(15) . . ?
C3 C8 C7 120.98(18) . . ?
C7 C8 N9 129.67(17) . . ?
O10 C14 C22 115.21(16) . . ?
C13 C14 O10 109.43(15) . . ?
C13 C14 C22 135.36(17) . . ?
O10 C11 C2 115.70(15) . . ?
C12 C11 O10 109.63(15) . . ?
C12 C11 C2 134.49(17) . . ?
C31 C26 S23 120.10(15) . . ?
C31 C26 C27 119.65(19) . . ?
C27 C26 S23 120.22(15) . . ?
C3 C2 H2 110.4 . . ?
C3 C2 C1 102.63(14) . . ?
C11 C2 C3 110.80(15) . . ?
C11 C2 H2 110.4 . . ?
C11 C2 C1 112.09(15) . . ?
C1 C2 H2 110.4 . . ?
C14 C13 C12 106.51(16) . . ?
C14 C13 C15 130.20(16) . . ?
C12 C13 C15 123.29(17) . . ?
N9 C1 C2 104.00(14) . . ?
N9 C1 H1A 111.0 . . ?
N9 C1 H1B 111.0 . . ?
C2 C1 H1A 111.0 . . ?
C2 C1 H1B 111.0 . . ?
H1A C1 H1B 109.0 . . ?
C11 C12 C13 106.93(16) . . ?
C11 C12 H12 126.5 . . ?
C13 C12 H12 126.5 . . ?
C8 C7 H7 121.0 . . ?
C6 C7 C8 117.91(19) . . ?
C6 C7 H7 121.0 . . ?
C26 C31 H31 120.4 . . ?
C30 C31 C26 119.28(19) . . ?
C30 C31 H31 120.4 . . ?
C3 C4 H4 120.3 . . ?
C3 C4 C5 119.31(19) . . ?
C5 C4 H4 120.3 . . ?
C14 C22 H22A 109.5 . . ?
C14 C22 H22B 109.5 . . ?
C14 C22 H22C 109.5 . . ?
H22A C22 H22B 109.5 . . ?
H22A C22 H22C 109.5 . . ?
H22B C22 H22C 109.5 . . ?
C4 C5 H5 119.9 . . ?
C6 C5 C4 120.2(2) . . ?
C6 C5 H5 119.9 . . ?
C26 C27 H27 120.2 . . ?
C28 C27 C26 119.62(19) . . ?
C28 C27 H27 120.2 . . ?
O16 C15 C13 112.66(16) . . ?
O21 C15 O16 124.97(19) . . ?
O21 C15 C13 122.36(18) . . ?
C7 C6 H6 119.3 . . ?
C5 C6 C7 121.49(19) . . ?
C5 C6 H6 119.3 . . ?
O16 C17 C18 102.53(18) . . ?
O16 C17 C20 110.3(2) . . ?
O16 C17 C19 109.4(2) . . ?
C18 C17 C19 110.2(3) . . ?
C20 C17 C18 111.1(3) . . ?
C20 C17 C19 112.8(3) . . ?
C31 C30 H30 119.0 . . ?
C29 C30 C31 122.0(2) . . ?
C29 C30 H30 119.0 . . ?
C30 C29 C28 117.5(2) . . ?
C30 C29 C32 121.5(2) . . ?
C28 C29 C32 121.0(2) . . ?
C27 C28 C29 121.9(2) . . ?
C27 C28 H28 119.1 . . ?
C29 C28 H28 119.1 . . ?
C29 C32 H32A 109.5 . . ?
C29 C32 H32B 109.5 . . ?
C29 C32 H32C 109.5 . . ?
H32A C32 H32B 109.5 . . ?
H32A C32 H32C 109.5 . . ?
H32B C32 H32C 109.5 . . ?
C17 C18 H18A 109.5 . . ?
C17 C18 H18B 109.5 . . ?
C17 C18 H18C 109.5 . . ?
H18A C18 H18B 109.5 . . ?
H18A C18 H18C 109.5 . . ?
H18B C18 H18C 109.5 . . ?
C17 C20 H20A 109.5 . . ?
C17 C20 H20B 109.5 . . ?
C17 C20 H20C 109.5 . . ?
H20A C20 H20B 109.5 . . ?
H20A C20 H20C 109.5 . . ?
H20B C20 H20C 109.5 . . ?
C17 C19 H19A 109.5 . . ?
C17 C19 H19B 109.5 . . ?
C17 C19 H19C 109.5 . . ?
H19A C19 H19B 109.5 . . ?
H19A C19 H19C 109.5 . . ?
H19B C19 H19C 109.5 . . ?

loop_
_geom_bond_atom_site_label_1
_geom_bond_atom_site_label_2
_geom_bond_distance
_geom_bond_site_symmetry_2
_geom_bond_publ_flag
S23 N9 1.6383(15) . ?
S23 O25 1.4304(17) . ?
S23 O24 1.4211(17) . ?
S23 C26 1.7572(19) . ?
O10 C14 1.364(2) . ?
O10 C11 1.377(2) . ?
O16 C15 1.327(2) . ?
O16 C17 1.482(2) . ?
N9 C8 1.423(2) . ?
N9 C1 1.486(2) . ?
C3 C8 1.384(2) . ?
C3 C2 1.508(2) . ?
C3 C4 1.380(3) . ?
C8 C7 1.390(3) . ?
C14 C13 1.353(3) . ?
C14 C22 1.489(2) . ?
O21 C15 1.200(2) . ?
C11 C2 1.495(2) . ?
C11 C12 1.335(3) . ?
C26 C31 1.381(3) . ?
C26 C27 1.382(3) . ?
C2 H2 0.9800 . ?
C2 C1 1.541(3) . ?
C13 C12 1.437(2) . ?
C13 C15 1.469(3) . ?
C1 H1A 0.9700 . ?
C1 H1B 0.9700 . ?
C12 H12 0.9300 . ?
C7 H7 0.9300 . ?
C7 C6 1.387(3) . ?
C31 H31 0.9300 . ?
C31 C30 1.380(3) . ?
C4 H4 0.9300 . ?
C4 C5 1.386(3) . ?
C22 H22A 0.9600 . ?
C22 H22B 0.9600 . ?
C22 H22C 0.9600 . ?
C5 H5 0.9300 . ?
C5 C6 1.372(3) . ?
C27 H27 0.9300 . ?
C27 C28 1.373(3) . ?
C6 H6 0.9300 . ?
C17 C18 1.498(3) . ?
C17 C20 1.494(4) . ?
C17 C19 1.513(4) . ?
C30 H30 0.9300 . ?
C30 C29 1.375(3) . ?
C29 C28 1.379(3) . ?
C29 C32 1.509(3) . ?
C28 H28 0.9300 . ?
C32 H32A 0.9600 . ?
C32 H32B 0.9600 . ?
C32 H32C 0.9600 . ?
C18 H18A 0.9600 . ?
C18 H18B 0.9600 . ?
C18 H18C 0.9600 . ?
C20 H20A 0.9600 . ?
C20 H20B 0.9600 . ?
C20 H20C 0.9600 . ?
C19 H19A 0.9600 . ?
C19 H19B 0.9600 . ?
C19 H19C 0.9600 . ?

loop_
_geom_torsion_atom_site_label_1
_geom_torsion_atom_site_label_2
_geom_torsion_atom_site_label_3
_geom_torsion_atom_site_label_4
_geom_torsion
_geom_torsion_site_symmetry_1
_geom_torsion_site_symmetry_2
_geom_torsion_site_symmetry_3
_geom_torsion_site_symmetry_4
_geom_torsion_publ_flag
S23 N9 C8 C3 -160.14(13) . . . . ?
S23 N9 C8 C7 22.7(3) . . . . ?
S23 N9 C1 C2 170.52(11) . . . . ?
S23 C26 C31 C30 -177.79(17) . . . . ?
S23 C26 C27 C28 177.81(19) . . . . ?
O10 C14 C13 C12 0.3(2) . . . . ?
O10 C14 C13 C15 -179.7(2) . . . . ?
O10 C11 C2 C3 -179.51(14) . . . . ?
O10 C11 C2 C1 66.5(2) . . . . ?
O10 C11 C12 C13 -0.9(2) . . . . ?
N9 S23 C26 C31 90.08(17) . . . . ?
N9 S23 C26 C27 -87.86(18) . . . . ?
N9 C8 C7 C6 177.30(17) . . . . ?
O25 S23 N9 C8 -45.80(16) . . . . ?
O25 S23 N9 C1 169.78(13) . . . . ?
O25 S23 C26 C31 -154.84(17) . . . . ?
O25 S23 C26 C27 27.2(2) . . . . ?
O24 S23 N9 C8 -175.46(15) . . . . ?
O24 S23 N9 C1 40.12(16) . . . . ?
O24 S23 C26 C31 -22.59(19) . . . . ?
O24 S23 C26 C27 159.47(18) . . . . ?
C3 C8 C7 C6 0.4(3) . . . . ?
C3 C2 C1 N9 -20.28(17) . . . . ?
C3 C4 C5 C6 0.1(3) . . . . ?
C8 N9 C1 C2 20.94(17) . . . . ?
C8 C3 C2 C11 -106.08(17) . . . . ?
C8 C3 C2 C1 13.75(18) . . . . ?
C8 C3 C4 C5 -0.4(3) . . . . ?
C8 C7 C6 C5 -0.6(3) . . . . ?
C14 O10 C11 C2 -174.66(15) . . . . ?
C14 O10 C11 C12 1.1(2) . . . . ?
C14 C13 C12 C11 0.4(2) . . . . ?
C14 C13 C15 O16 -2.4(3) . . . . ?
C14 C13 C15 O21 176.3(2) . . . . ?
C11 O10 C14 C13 -0.90(19) . . . . ?
C11 O10 C14 C22 179.74(16) . . . . ?
C11 C2 C1 N9 98.66(16) . . . . ?
C26 S23 N9 C8 69.94(16) . . . . ?
C26 S23 N9 C1 -74.48(14) . . . . ?
C26 C31 C30 C29 0.2(4) . . . . ?
C26 C27 C28 C29 -0.3(4) . . . . ?
C2 C3 C8 N9 -1.09(19) . . . . ?
C2 C3 C8 C7 176.40(15) . . . . ?
C2 C3 C4 C5 -175.88(17) . . . . ?
C2 C11 C12 C13 173.77(19) . . . . ?
C1 N9 C8 C3 -12.92(18) . . . . ?
C1 N9 C8 C7 169.87(17) . . . . ?
C12 C11 C2 C3 6.0(3) . . . . ?
C12 C11 C2 C1 -108.0(2) . . . . ?
C12 C13 C15 O16 177.48(19) . . . . ?
C12 C13 C15 O21 -3.8(4) . . . . ?
C31 C26 C27 C28 -0.1(3) . . . . ?
C31 C30 C29 C28 -0.6(4) . . . . ?
C31 C30 C29 C32 178.5(2) . . . . ?
C4 C3 C8 N9 -177.36(15) . . . . ?
C4 C3 C8 C7 0.1(3) . . . . ?
C4 C3 C2 C11 69.8(2) . . . . ?
C4 C3 C2 C1 -170.41(17) . . . . ?
C4 C5 C6 C7 0.4(3) . . . . ?
C22 C14 C13 C12 179.5(2) . . . . ?
C22 C14 C13 C15 -0.6(4) . . . . ?
C27 C26 C31 C30 0.2(3) . . . . ?
C15 O16 C17 C18 176.0(3) . . . . ?
C15 O16 C17 C20 -65.6(3) . . . . ?
C15 O16 C17 C19 59.0(3) . . . . ?
C15 C13 C12 C11 -179.56(19) . . . . ?
C17 O16 C15 O21 6.9(4) . . . . ?
C17 O16 C15 C13 -174.40(19) . . . . ?
C30 C29 C28 C27 0.6(4) . . . . ?
C32 C29 C28 C27 -178.5(3) . . . . ?
